data_4507785
loop_
_publ_author_name
'Hisamatsu, Shugo'
'Masu, Hyuma'
'Takahashi, Masahiro'
'Kishikawa, Keiki'
'Kohmoto, Shigeo'

_publ_section_title
;
 Conformation-Directed Hydrogen-Bonding inmeta-Substituted Aromatic
 Ureadicarboxylic Acid: A Conformationally Flexible U-Shaped Building
 Block
;
_journal_issue 6
_journal_name_full 'Crystal Growth &amp; Design'
_journal_page_first 2327
_journal_paper_doi 10.1021/cg301878r
_journal_volume 13
_journal_year 2013
_chemical_formula_sum 'C17 H16 N2 O5'
_chemical_formula_weight 328.32
_chemical_name_systematic
; 
 ? 
;
_space_group_IT_number 14
_symmetry_cell_setting monoclinic
_symmetry_space_group_name_Hall '-P 2yn'
_symmetry_space_group_name_H-M 'P 1 21/n 1'
_atom_sites_solution_hydrogens geom
_atom_sites_solution_primary direct
_atom_sites_solution_secondary difmap
_audit_creation_method SHELXL-97
_cell_angle_alpha 90.00
_cell_angle_beta 102.1520(10)
_cell_angle_gamma 90.00
_cell_formula_units_Z 4
_cell_length_a 8.7385(6)
_cell_length_b 14.9729(11)
_cell_length_c 12.6024(9)
_cell_measurement_reflns_used 2184
_cell_measurement_temperature 173
_cell_measurement_theta_max 26.06
_cell_measurement_theta_min 2.60
_cell_volume 1612.0(2)
_computing_cell_refinement 'APEX2 (Bruker AXS, 2006)'
_computing_data_collection 'APEX2 (Bruker AXS, 2006)'
_computing_data_reduction 'SAINT (Bruker AXS, 2004)'
_computing_molecular_graphics 'XSHEL (Bruker AXS,2002)'
_computing_publication_material 'XCIF (Bruker AXS, 2001)'
_computing_structure_refinement 'SHELXL-97 (Sheldrick, 1997)'
_computing_structure_solution 'SHELXS-97 (Sheldrick, 1997)'
_diffrn_ambient_temperature 173
_diffrn_detector_area_resol_mean 8.333
_diffrn_measured_fraction_theta_full 1.000
_diffrn_measured_fraction_theta_max 0.977
_diffrn_measurement_device_type 'Bruker APEXII CCD area detector'
_diffrn_measurement_method 'phi and omega scans'
_diffrn_radiation_monochromator graphite
_diffrn_radiation_source 'fine-focus sealed tube'
_diffrn_radiation_type MoK\a
_diffrn_radiation_wavelength 0.71073
_diffrn_reflns_av_R_equivalents 0.0239
_diffrn_reflns_av_sigmaI/netI 0.0364
_diffrn_reflns_limit_h_max 11
_diffrn_reflns_limit_h_min -9
_diffrn_reflns_limit_k_max 19
_diffrn_reflns_limit_k_min -15
_diffrn_reflns_limit_l_max 11
_diffrn_reflns_limit_l_min -16
_diffrn_reflns_number 8631
_diffrn_reflns_theta_full 25.00
_diffrn_reflns_theta_max 27.51
_diffrn_reflns_theta_min 2.14
_exptl_absorpt_coefficient_mu 0.101
_exptl_absorpt_correction_T_max 0.9920
_exptl_absorpt_correction_T_min 0.9607
_exptl_absorpt_correction_type empirical
_exptl_absorpt_process_details
;
SADABS Sheldrick 1996
;
_exptl_crystal_colour colourless
_exptl_crystal_density_diffrn 1.353
_exptl_crystal_density_method 'not measured'
_exptl_crystal_description plate
_exptl_crystal_F_000 688
_exptl_crystal_size_max 0.40
_exptl_crystal_size_mid 0.20
_exptl_crystal_size_min 0.08
_refine_diff_density_max 0.458
_refine_diff_density_min -0.234
_refine_diff_density_rms 0.046
_refine_ls_extinction_method none
_refine_ls_goodness_of_fit_ref 1.024
_refine_ls_hydrogen_treatment constr
_refine_ls_matrix_type full
_refine_ls_number_parameters 219
_refine_ls_number_reflns 3627
_refine_ls_number_restraints 0
_refine_ls_restrained_S_all 1.024
_refine_ls_R_factor_all 0.0732
_refine_ls_R_factor_gt 0.0464
_refine_ls_shift/su_max 0.001
_refine_ls_shift/su_mean 0.000
_refine_ls_structure_factor_coef Fsqd
_refine_ls_weighting_details 'calc w=1/[\s^2^(Fo^2^)+(0.0610P)^2^+0.4333P] where P=(Fo^2^+2Fc^2^)/3'
_refine_ls_weighting_scheme calc
_refine_ls_wR_factor_gt 0.1120
_refine_ls_wR_factor_ref 0.1251
_reflns_number_gt 2598
_reflns_number_total 3627
_reflns_threshold_expression >2sigma(I)
_cod_data_source_file cg301878r_si_002.cif
_cod_data_source_block 1(a111201his1)
_cod_depositor_comments
;
The following automatic conversions were performed:

'_symmetry_cell_setting' value 'Monoclinic' changed to 'monoclinic'
according to /home/saulius/struct/CIF-dictionaries/cif_core.dic
dictionary named 'cif_core.dic' version 2.3.1 from 2005-06-27.

Automatic conversion script
Id: cif_fix_values 1891 2012-01-12 08:04:46Z andrius 
;
_cod_original_sg_symbol_H-M 'P2(1)/n  '
_cod_database_code 4507785

loop_
_symmetry_equiv_pos_as_xyz
'x, y, z'
'-x+1/2, y+1/2, -z+1/2'
'-x, -y, -z'
'x-1/2, -y-1/2, z-1/2'

loop_
_atom_site_label
_atom_site_type_symbol
_atom_site_fract_x
_atom_site_fract_y
_atom_site_fract_z
_atom_site_U_iso_or_equiv
_atom_site_adp_type
_atom_site_occupancy
_atom_site_symmetry_multiplicity
_atom_site_calc_flag
_atom_site_refinement_flags
C15 C 0.07740(19) 0.31864(12) 0.52638(14) 0.0247(4) Uani 1 1 d .
C7 C 0.2821(2) 0.22637(12) 0.78673(14) 0.0256(4) Uani 1 1 d .
H7 H 0.2458 0.2664 0.8345 0.031 Uiso 1 1 calc R
C14 C 0.0357(2) 0.38742(12) 0.58950(16) 0.0296(4) Uani 1 1 d .
H14 H 0.0646 0.4473 0.5782 0.036 Uiso 1 1 calc R
C17 C 0.1704(2) 0.33642(12) 0.44242(14) 0.0266(4) Uani 1 1 d .
C6 C 0.2175(2) 0.14190(12) 0.76814(15) 0.0271(4) Uani 1 1 d .
C1 C 0.4606(2) 0.34501(12) 0.75071(15) 0.0270(4) Uani 1 1 d .
C16 C 0.0368(2) 0.23094(12) 0.54360(14) 0.0258(4) Uani 1 1 d .
H16 H 0.0653 0.1840 0.5008 0.031 Uiso 1 1 calc R
C12 C -0.0893(2) 0.28109(12) 0.68585(15) 0.0296(4) Uani 1 1 d .
H12 H -0.1474 0.2681 0.7398 0.035 Uiso 1 1 calc R
C2 C 0.4007(2) 0.25219(12) 0.73474(15) 0.0257(4) Uani 1 1 d .
C9 C -0.0500(2) 0.08931(11) 0.74881(15) 0.0252(4) Uani 1 1 d .
C11 C -0.0456(2) 0.21242(12) 0.62398(14) 0.0257(4) Uani 1 1 d .
C5 C 0.2765(2) 0.08160(13) 0.70332(17) 0.0347(5) Uani 1 1 d .
H5 H 0.2347 0.0229 0.6932 0.042 Uiso 1 1 calc R
C13 C -0.0479(2) 0.36821(13) 0.66877(16) 0.0320(4) Uani 1 1 d .
H13 H -0.0769 0.4150 0.7115 0.038 Uiso 1 1 calc R
C3 C 0.4569(2) 0.19269(13) 0.66752(17) 0.0351(5) Uani 1 1 d .
H3 H 0.5368 0.2107 0.6313 0.042 Uiso 1 1 calc R
C10 C -0.1962(2) 0.07408(14) 0.56245(17) 0.0384(5) Uani 1 1 d .
H10A H -0.1942 0.0104 0.5806 0.058 Uiso 1 1 calc R
H10B H -0.1675 0.0820 0.4919 0.058 Uiso 1 1 calc R
H10C H -0.3017 0.0978 0.5589 0.058 Uiso 1 1 calc R
C4 C 0.3961(2) 0.10705(13) 0.65348(19) 0.0399(5) Uani 1 1 d .
H4 H 0.4368 0.0657 0.6094 0.048 Uiso 1 1 calc R
C8 C 0.1121(2) 0.10293(16) 0.93112(16) 0.0418(5) Uani 1 1 d .
H8A H 0.0128 0.1093 0.9548 0.063 Uiso 1 1 calc R
H8B H 0.1870 0.1474 0.9681 0.063 Uiso 1 1 calc R
H8C H 0.1543 0.0429 0.9491 0.063 Uiso 1 1 calc R
O3 O -0.14036(14) 0.03589(8) 0.78184(10) 0.0273(3) Uani 1 1 d .
O2 O 0.43023(16) 0.39544(8) 0.81854(11) 0.0355(3) Uani 1 1 d .
O4 O 0.17621(17) 0.42276(8) 0.41882(12) 0.0385(4) Uani 1 1 d .
H4A H 0.2298 0.4297 0.3714 0.058 Uiso 1 1 calc R
O5 O 0.23433(16) 0.27917(9) 0.39993(11) 0.0362(3) Uani 1 1 d .
O1 O 0.54992(16) 0.36795(9) 0.68216(12) 0.0394(4) Uani 1 1 d .
H1 H 0.5806 0.4208 0.6944 0.059 Uiso 1 1 calc R
N1 N 0.08575(17) 0.11664(10) 0.81358(12) 0.0279(4) Uani 1 1 d .
N2 N -0.08483(17) 0.12190(10) 0.64572(13) 0.0292(4) Uani 1 1 d .

loop_
_atom_site_aniso_label
_atom_site_aniso_U_11
_atom_site_aniso_U_22
_atom_site_aniso_U_33
_atom_site_aniso_U_23
_atom_site_aniso_U_13
_atom_site_aniso_U_12
C15 0.0232(9) 0.0295(9) 0.0210(9) 0.0035(7) 0.0038(7) 0.0006(7)
C7 0.0254(9) 0.0288(9) 0.0222(9) 0.0011(7) 0.0046(7) 0.0022(7)
C14 0.0317(10) 0.0282(10) 0.0300(10) 0.0058(8) 0.0089(8) 0.0035(7)
C17 0.0256(9) 0.0303(9) 0.0247(10) 0.0016(8) 0.0072(7) -0.0014(7)
C6 0.0255(9) 0.0305(10) 0.0259(10) 0.0045(7) 0.0069(7) -0.0011(7)
C1 0.0282(9) 0.0264(9) 0.0270(10) 0.0005(7) 0.0071(8) 0.0013(7)
C16 0.0266(9) 0.0294(9) 0.0217(9) -0.0004(7) 0.0060(7) -0.0008(7)
C12 0.0275(9) 0.0367(10) 0.0265(10) 0.0071(8) 0.0102(8) 0.0027(8)
C2 0.0236(8) 0.0260(9) 0.0265(9) 0.0017(7) 0.0032(7) -0.0003(7)
C9 0.0281(9) 0.0224(8) 0.0279(10) -0.0015(7) 0.0127(7) -0.0003(7)
C11 0.0227(9) 0.0315(10) 0.0228(9) 0.0045(7) 0.0046(7) -0.0021(7)
C5 0.0348(10) 0.0268(10) 0.0449(12) -0.0036(8) 0.0137(9) -0.0042(8)
C13 0.0350(10) 0.0319(10) 0.0323(11) 0.0024(8) 0.0146(8) 0.0073(8)
C3 0.0311(10) 0.0344(10) 0.0443(12) -0.0045(9) 0.0180(9) -0.0038(8)
C10 0.0392(11) 0.0449(12) 0.0314(11) -0.0067(9) 0.0079(9) -0.0146(9)
C4 0.0385(11) 0.0331(11) 0.0539(14) -0.0151(10) 0.0225(10) -0.0062(9)
C8 0.0405(12) 0.0599(14) 0.0250(11) 0.0103(9) 0.0069(9) -0.0054(10)
O3 0.0309(7) 0.0221(6) 0.0339(7) 0.0000(5) 0.0183(6) -0.0010(5)
O2 0.0465(8) 0.0271(7) 0.0369(8) -0.0032(6) 0.0184(7) -0.0010(6)
O4 0.0511(9) 0.0299(7) 0.0433(9) 0.0069(6) 0.0303(7) 0.0019(6)
O5 0.0427(8) 0.0337(7) 0.0379(8) -0.0001(6) 0.0215(7) 0.0009(6)
O1 0.0509(9) 0.0288(7) 0.0459(9) -0.0073(6) 0.0275(7) -0.0112(6)
N1 0.0276(8) 0.0333(9) 0.0241(8) 0.0049(6) 0.0082(6) -0.0037(6)
N2 0.0315(8) 0.0313(8) 0.0246(8) 0.0020(6) 0.0056(7) -0.0087(7)

loop_
_atom_type_symbol
_atom_type_description
_atom_type_scat_dispersion_real
_atom_type_scat_dispersion_imag
_atom_type_scat_source
C C 0.0033 0.0016 'International Tables Vol C Tables 4.2.6.8 and 6.1.1.4'
H H 0.0000 0.0000 'International Tables Vol C Tables 4.2.6.8 and 6.1.1.4'
N N 0.0061 0.0033 'International Tables Vol C Tables 4.2.6.8 and 6.1.1.4'
O O 0.0106 0.0060 'International Tables Vol C Tables 4.2.6.8 and 6.1.1.4'

loop_
_geom_angle_atom_site_label_1
_geom_angle_atom_site_label_2
_geom_angle_atom_site_label_3
_geom_angle
C16 C15 C14 120.18(16)
C16 C15 C17 118.42(16)
C14 C15 C17 121.36(16)
C6 C7 C2 119.42(16)
C6 C7 H7 120.3
C2 C7 H7 120.3
C13 C14 C15 119.86(17)
C13 C14 H14 120.1
C15 C14 H14 120.1
O5 C17 O4 123.22(16)
O5 C17 C15 124.13(16)
O4 C17 C15 112.65(15)
C7 C6 C5 120.33(16)
C7 C6 N1 120.28(16)
C5 C6 N1 119.37(16)
O2 C1 O1 123.02(16)
O2 C1 C2 123.80(16)
O1 C1 C2 113.17(15)
C15 C16 C11 119.43(16)
C15 C16 H16 120.3
C11 C16 H16 120.3
C13 C12 C11 119.91(16)
C13 C12 H12 120.0
C11 C12 H12 120.0
C3 C2 C7 120.19(16)
C3 C2 C1 121.59(16)
C7 C2 C1 118.19(16)
O3 C9 N1 121.69(16)
O3 C9 N2 121.01(17)
N1 C9 N2 117.31(15)
C16 C11 C12 120.43(16)
C16 C11 N2 120.53(16)
C12 C11 N2 119.03(15)
C4 C5 C6 119.91(17)
C4 C5 H5 120.0
C6 C5 H5 120.0
C12 C13 C14 120.18(17)
C12 C13 H13 119.9
C14 C13 H13 119.9
C4 C3 C2 119.77(17)
C4 C3 H3 120.1
C2 C3 H3 120.1
N2 C10 H10A 109.5
N2 C10 H10B 109.5
H10A C10 H10B 109.5
N2 C10 H10C 109.5
H10A C10 H10C 109.5
H10B C10 H10C 109.5
C5 C4 C3 120.27(18)
C5 C4 H4 119.9
C3 C4 H4 119.9
N1 C8 H8A 109.5
N1 C8 H8B 109.5
H8A C8 H8B 109.5
N1 C8 H8C 109.5
H8A C8 H8C 109.5
H8B C8 H8C 109.5
C17 O4 H4A 109.5
C1 O1 H1 109.5
C9 N1 C6 120.79(15)
C9 N1 C8 119.92(15)
C6 N1 C8 118.03(15)
C9 N2 C11 120.35(15)
C9 N2 C10 119.46(15)
C11 N2 C10 118.34(16)

loop_
_geom_bond_atom_site_label_1
_geom_bond_atom_site_label_2
_geom_bond_distance
C15 C16 1.389(2)
C15 C14 1.396(3)
C15 C17 1.488(2)
C7 C6 1.385(2)
C7 C2 1.393(2)
C7 H7 0.9500
C14 C13 1.386(3)
C14 H14 0.9500
C17 O5 1.208(2)
C17 O4 1.330(2)
C6 C5 1.388(3)
C6 N1 1.440(2)
C1 O2 1.211(2)
C1 O1 1.326(2)
C1 C2 1.484(2)
C16 C11 1.389(2)
C16 H16 0.9500
C12 C13 1.382(3)
C12 C11 1.391(3)
C12 H12 0.9500
C2 C3 1.388(3)
C9 O3 1.255(2)
C9 N1 1.354(2)
C9 N2 1.361(2)
C11 N2 1.438(2)
C5 C4 1.381(3)
C5 H5 0.9500
C13 H13 0.9500
C3 C4 1.385(3)
C3 H3 0.9500
C10 N2 1.460(2)
C10 H10A 0.9800
C10 H10B 0.9800
C10 H10C 0.9800
C4 H4 0.9500
C8 N1 1.465(2)
C8 H8A 0.9800
C8 H8B 0.9800
C8 H8C 0.9800
O4 H4A 0.8400
O1 H1 0.8400

loop_
_cod_related_entry_id
_cod_related_entry_database
_cod_related_entry_code
1 ChemSpider 30652551
